data_7219329
loop_
_publ_author_name
'Rosokha, Sergiy V.'
'Traversa, Alfredo'

_publ_section_title
;
 From charge transfer to electron transfer in halogen-bonded complexes of
 electrophilic bromocarbons with halide anions.
;
_journal_issue 7
_journal_name_full 'Physical chemistry chemical physics : PCCP'
_journal_page_first 4989
_journal_page_last 4999
_journal_paper_doi 10.1039/c4cp05220j
_journal_volume 17
_journal_year 2015
_chemical_formula_moiety 'I, C Br3 F, C12 H28 N'
_chemical_formula_sum 'C13 H28 Br3 F I N'
_chemical_formula_weight 583.99
_chemical_name_systematic
;
 ?
;
_space_group_crystal_system orthorhombic
_space_group_IT_number 33
_space_group_name_Hall 'P 2c -2n'
_space_group_name_H-M_alt 'P n a 21'
_symmetry_space_group_name_Hall 'P 2c -2n'
_symmetry_space_group_name_H-M 'P n a 21'
_atom_sites_solution_hydrogens geom
_atom_sites_solution_primary direct
_audit_creation_date 2014-03-14
_audit_creation_method
;
Olex2 1.2
(compiled 2014.02.28 svn.r2899 for OlexSys, GUI svn.r4781)
;
_audit_update_record
;
2014-09-28 deposited with the CCDC.
2015-01-16 downloaded from the CCDC.
;
_cell_angle_alpha 90
_cell_angle_beta 90
_cell_angle_gamma 90
_cell_formula_units_Z 8
_cell_length_a 33.76(3)
_cell_length_b 8.427(6)
_cell_length_c 14.421(11)
_cell_measurement_reflns_used 9895
_cell_measurement_temperature 100(2)
_cell_measurement_theta_max 29.534
_cell_measurement_theta_min 2.809
_cell_volume 4103(6)
_computing_cell_refinement 'SAINT V7.23A (Bruker, 2005)'
_computing_data_collection 'APEX2 V2.1-4 (Bruker, 2007)'
_computing_data_reduction 'Bruker SAINT'
_computing_molecular_graphics 'Olex2 (Dolomanov et al., 2009)'
_computing_publication_material 'Olex2 (Dolomanov et al., 2009)'
_computing_structure_refinement 'ShelXL (Sheldrick, 2008)'
_computing_structure_solution 'ShelXT (Sheldrick, 2008)'
_diffrn_ambient_temperature 99.92
_diffrn_detector_area_resol_mean 8
_diffrn_measured_fraction_theta_full 0.999
_diffrn_measured_fraction_theta_max 0.998
_diffrn_measurement_device_type 'Bruker Kappa APEX CCD area detector'
_diffrn_measurement_method '\w and \f scans'
_diffrn_radiation_monochromator graphite
_diffrn_radiation_type MoK\a
_diffrn_radiation_wavelength 0.71073
_diffrn_reflns_av_R_equivalents 0.0866
_diffrn_reflns_av_unetI/netI 0.0458
_diffrn_reflns_Laue_measured_fraction_full 0.999
_diffrn_reflns_Laue_measured_fraction_max 0.998
_diffrn_reflns_limit_h_max 47
_diffrn_reflns_limit_h_min -47
_diffrn_reflns_limit_k_max 10
_diffrn_reflns_limit_k_min -11
_diffrn_reflns_limit_l_max 20
_diffrn_reflns_limit_l_min -20
_diffrn_reflns_number 121246
_diffrn_reflns_point_group_measured_fraction_full 0.999
_diffrn_reflns_point_group_measured_fraction_max 0.991
_diffrn_reflns_theta_full 25.242
_diffrn_reflns_theta_max 30.066
_diffrn_reflns_theta_min 2.413
_diffrn_source 'sealed tube'
_exptl_absorpt_coefficient_mu 7.405
_exptl_absorpt_correction_T_max 0.7044
_exptl_absorpt_correction_T_min 0.6379
_exptl_absorpt_correction_type multi-scan
_exptl_absorpt_process_details
;
SADABS-2012/1 (Bruker,2012) was used for absorption correction.
wR2(int) was 0.1184 before and 0.1022 after correction.
The Ratio of minimum to maximum transmission is 0.9056.
The \l/2 correction factor is 0.0015.
;
_exptl_crystal_colour colourless
_exptl_crystal_density_diffrn 1.891
_exptl_crystal_description columnar
_exptl_crystal_F_000 2240
_exptl_crystal_size_max 0.214
_exptl_crystal_size_mid 0.204
_exptl_crystal_size_min 0.163
_refine_diff_density_max 0.994
_refine_diff_density_min -0.830
_refine_diff_density_rms 0.130
_refine_ls_abs_structure_details
;
 Flack x determined using 4925 quotients [(I+)-(I-)]/[(I+)+(I-)]
 (Parsons and Flack (2004), Acta Cryst. A60, s61).
;
_refine_ls_abs_structure_Flack 0.041(4)
_refine_ls_extinction_method none
_refine_ls_goodness_of_fit_ref 1.047
_refine_ls_hydrogen_treatment constr
_refine_ls_matrix_type full
_refine_ls_number_parameters 351
_refine_ls_number_reflns 11920
_refine_ls_number_restraints 1
_refine_ls_restrained_S_all 1.047
_refine_ls_R_factor_all 0.0343
_refine_ls_R_factor_gt 0.0283
_refine_ls_shift/su_max 0.002
_refine_ls_shift/su_mean 0.000
_refine_ls_structure_factor_coef Fsqd
_refine_ls_weighting_details 'w=1/[\s^2^(Fo^2^)+(0.0150P)^2^+3.5229P] where P=(Fo^2^+2Fc^2^)/3'
_refine_ls_weighting_scheme calc
_refine_ls_wR_factor_gt 0.0578
_refine_ls_wR_factor_ref 0.0596
_reflns_Friedel_coverage 0.916
_reflns_Friedel_fraction_full 0.998
_reflns_Friedel_fraction_max 0.984
_reflns_number_gt 10976
_reflns_number_total 11920
_reflns_threshold_expression 'I > 2\s(I)'
_cod_data_source_file c4cp05220j2.cif
_cod_data_source_block n3382
_cod_depositor_comments 'Adding full bibliography for 7219328--7219330.cif.'
_cod_original_cell_volume 4102(5)
_cod_database_code 7219329
_shelxl_version_number 2013-4
_shelx_space_group_comment
;
The symmetry employed for this shelxl refinement is uniquely defined
by the following loop, which should always be used as a source of
symmetry information in preference to the above space-group names.
They are only intended as comments.
;
_shelx_estimated_absorpt_t_max 0.378
_shelx_estimated_absorpt_t_min 0.300
_olex2_refinement_description
;
1. Fixed Uiso
 At 1.2 times of:
  All C(H,H) groups
 At 1.5 times of:
  All C(H,H,H) groups
2.a Secondary CH2 refined with riding coordinates:
 C3(H3A,H3B), C4(H4A,H4B), C6(H6A,H6B), C7(H7A,H7B), C9(H9A,H9B), C10(H10A,
 H10B), C12(H12A,H12B), C13(H13A,H13B), C15(H15A,H15B), C16(H16A,H16B),
 C18(H18A,H18B), C19(H19A,H19B), C21(H21A,H21B), C22(H22A,H22B), C24(H24A,H24B),
  C25(H25A,H25B)
2.b Idealised Me refined as rotating group:
 C5(H5A,H5B,H5C), C8(H8A,H8B,H8C), C11(H11A,H11B,H11C), C14(H14A,H14B,H14C),
 C17(H17A,H17B,H17C), C20(H20A,H20B,H20C), C23(H23A,H23B,H23C), C26(H26A,H26B,
 H26C)
;
_olex2_computing_structure_refinement_long 'ShelXL (Sheldrick, 2008)'

loop_
_space_group_symop_operation_xyz
'x, y, z'
'-x, -y, z+1/2'
'x+1/2, -y+1/2, z'
'-x+1/2, y+1/2, z+1/2'

loop_
_atom_site_label
_atom_site_type_symbol
_atom_site_fract_x
_atom_site_fract_y
_atom_site_fract_z
_atom_site_U_iso_or_equiv
_atom_site_adp_type
_atom_site_occupancy
_atom_site_site_symmetry_order
_atom_site_calc_flag
_atom_site_refinement_flags_posn
I2 I 0.55323(2) 0.75714(4) 0.50050(2) 0.02266(7) Uani 1 1 d .
I1 I 0.70492(2) 0.21832(4) 0.29039(2) 0.01932(7) Uani 1 1 d .
Br1 Br 0.37365(2) 0.00362(8) 0.42101(4) 0.03486(14) Uani 1 1 d .
Br2 Br 0.31949(2) 0.00152(7) 0.60357(3) 0.02189(11) Uani 1 1 d .
Br3 Br 0.28491(2) 0.14017(7) 0.41329(3) 0.02226(11) Uani 1 1 d .
F1 F 0.34626(11) 0.2602(4) 0.5105(3) 0.0376(8) Uani 1 1 d .
C1 C 0.33226(15) 0.1139(7) 0.4892(4) 0.0236(11) Uani 1 1 d .
Br4 Br 0.54727(2) 0.43867(6) 0.65547(3) 0.02000(10) Uani 1 1 d .
Br5 Br 0.51849(2) 0.24635(6) 0.83561(3) 0.02225(11) Uani 1 1 d .
Br6 Br 0.55649(2) 0.06102(7) 0.66187(3) 0.02340(11) Uani 1 1 d .
F2 F 0.59373(9) 0.2725(4) 0.7727(2) 0.0304(8) Uani 1 1 d .
C2 C 0.55696(14) 0.2566(6) 0.7345(4) 0.0190(10) Uani 1 1 d .
N1 N 0.70789(11) 0.8647(5) 0.5511(3) 0.0185(8) Uani 1 1 d .
C3 C 0.68274(14) 0.8410(7) 0.4633(3) 0.0208(10) Uani 1 1 d .
H3A H 0.6544 0.8435 0.4812 0.025 Uiso 1 1 calc R
H3B H 0.6875 0.9318 0.4212 0.025 Uiso 1 1 calc R
C4 C 0.69048(15) 0.6877(7) 0.4097(4) 0.0233(10) Uani 1 1 d .
H4A H 0.6864 0.5948 0.4506 0.028 Uiso 1 1 calc R
H4B H 0.7181 0.6858 0.3869 0.028 Uiso 1 1 calc R
C5 C 0.66158(17) 0.6812(8) 0.3276(4) 0.0303(12) Uani 1 1 d .
H5A H 0.6659 0.7732 0.2873 0.045 Uiso 1 1 calc GR
H5B H 0.6343 0.6827 0.3508 0.045 Uiso 1 1 calc GR
H5C H 0.6660 0.5835 0.2923 0.045 Uiso 1 1 calc GR
C6 C 0.69379(15) 0.7524(7) 0.6281(4) 0.0216(11) Uani 1 1 d .
H6A H 0.6939 0.6430 0.6031 0.026 Uiso 1 1 calc R
H6B H 0.7135 0.7559 0.6790 0.026 Uiso 1 1 calc R
C7 C 0.65301(16) 0.7842(7) 0.6696(4) 0.0265(12) Uani 1 1 d .
H7A H 0.6533 0.8865 0.7034 0.032 Uiso 1 1 calc R
H7B H 0.6330 0.7913 0.6195 0.032 Uiso 1 1 calc R
C8 C 0.64231(17) 0.6510(8) 0.7353(4) 0.0318(13) Uani 1 1 d .
H8A H 0.6408 0.5509 0.7009 0.048 Uiso 1 1 calc GR
H8B H 0.6166 0.6733 0.7640 0.048 Uiso 1 1 calc GR
H8C H 0.6626 0.6425 0.7837 0.048 Uiso 1 1 calc GR
C9 C 0.70282(15) 1.0374(7) 0.5799(3) 0.0230(11) Uani 1 1 d .
H9A H 0.7102 1.1054 0.5266 0.028 Uiso 1 1 calc R
H9B H 0.6744 1.0561 0.5929 0.028 Uiso 1 1 calc R
C10 C 0.72645(18) 1.0903(8) 0.6632(4) 0.0321(13) Uani 1 1 d .
H10A H 0.7551 1.0770 0.6507 0.039 Uiso 1 1 calc R
H10B H 0.7195 1.0242 0.7175 0.039 Uiso 1 1 calc R
C11 C 0.7176(2) 1.2630(8) 0.6838(5) 0.0405(16) Uani 1 1 d .
H11A H 0.7225 1.3269 0.6282 0.061 Uiso 1 1 calc GR
H11B H 0.7347 1.2999 0.7343 0.061 Uiso 1 1 calc GR
H11C H 0.6898 1.2740 0.7023 0.061 Uiso 1 1 calc GR
C12 C 0.75107(14) 0.8250(6) 0.5333(3) 0.0205(10) Uani 1 1 d .
H12A H 0.7528 0.7132 0.5126 0.025 Uiso 1 1 calc R
H12B H 0.7657 0.8336 0.5926 0.025 Uiso 1 1 calc R
C13 C 0.77152(15) 0.9290(7) 0.4618(4) 0.0275(12) Uani 1 1 d .
H13A H 0.7557 0.9314 0.4040 0.033 Uiso 1 1 calc R
H13B H 0.7737 1.0389 0.4856 0.033 Uiso 1 1 calc R
C14 C 0.81237(17) 0.8637(9) 0.4419(5) 0.0424(17) Uani 1 1 d .
H14A H 0.8100 0.7584 0.4136 0.064 Uiso 1 1 calc GR
H14B H 0.8273 0.8553 0.4999 0.064 Uiso 1 1 calc GR
H14C H 0.8263 0.9350 0.3992 0.064 Uiso 1 1 calc GR
N2 N 0.56399(10) 0.2038(5) 0.2886(3) 0.0154(7) Uani 1 1 d .
C15 C 0.58368(15) 0.0441(7) 0.2654(3) 0.0245(11) Uani 1 1 d .
H15A H 0.6119 0.0635 0.2506 0.029 Uiso 1 1 calc R
H15B H 0.5827 -0.0243 0.3212 0.029 Uiso 1 1 calc R
C16 C 0.56489(17) -0.0445(7) 0.1853(4) 0.0285(12) Uani 1 1 d .
H16A H 0.5728 0.0059 0.1261 0.034 Uiso 1 1 calc R
H16B H 0.5357 -0.0384 0.1905 0.034 Uiso 1 1 calc R
C17 C 0.57777(16) -0.2175(7) 0.1852(4) 0.0250(11) Uani 1 1 d .
H17A H 0.5647 -0.2734 0.1341 0.037 Uiso 1 1 calc GR
H17B H 0.5703 -0.2669 0.2442 0.037 Uiso 1 1 calc GR
H17C H 0.6066 -0.2235 0.1773 0.037 Uiso 1 1 calc GR
C18 C 0.59180(15) 0.2993(8) 0.3505(4) 0.0267(11) Uani 1 1 d .
H18A H 0.6175 0.3113 0.3180 0.032 Uiso 1 1 calc R
H18B H 0.5805 0.4069 0.3586 0.032 Uiso 1 1 calc R
C19 C 0.59972(19) 0.2299(8) 0.4460(4) 0.0316(13) Uani 1 1 d .
H19A H 0.6113 0.1226 0.4395 0.038 Uiso 1 1 calc R
H19B H 0.5745 0.2200 0.4804 0.038 Uiso 1 1 calc R
C20 C 0.62807(14) 0.3362(6) 0.4996(3) 0.0206(10) Uani 1 1 d .
H20A H 0.6544 0.3318 0.4709 0.031 Uiso 1 1 calc GR
H20B H 0.6298 0.2995 0.5639 0.031 Uiso 1 1 calc GR
H20C H 0.6183 0.4457 0.4984 0.031 Uiso 1 1 calc GR
C21 C 0.55621(16) 0.2988(8) 0.2008(4) 0.0264(11) Uani 1 1 d .
H21A H 0.5374 0.2384 0.1617 0.032 Uiso 1 1 calc R
H21B H 0.5431 0.3993 0.2185 0.032 Uiso 1 1 calc R
C22 C 0.59218(17) 0.3384(8) 0.1426(4) 0.0316(13) Uani 1 1 d .
H22A H 0.6075 0.4242 0.1728 0.038 Uiso 1 1 calc R
H22B H 0.6095 0.2440 0.1374 0.038 Uiso 1 1 calc R
C23 C 0.5792(2) 0.3911(8) 0.0472(4) 0.0343(14) Uani 1 1 d .
H23A H 0.6023 0.4266 0.0118 0.051 Uiso 1 1 calc GR
H23B H 0.5603 0.4788 0.0529 0.051 Uiso 1 1 calc GR
H23C H 0.5666 0.3021 0.0150 0.051 Uiso 1 1 calc GR
C24 C 0.52535(16) 0.1702(8) 0.3373(4) 0.0299(12) Uani 1 1 d .
H24A H 0.5080 0.1127 0.2933 0.036 Uiso 1 1 calc R
H24B H 0.5309 0.0970 0.3894 0.036 Uiso 1 1 calc R
C25 C 0.50253(17) 0.3072(9) 0.3748(4) 0.0380(15) Uani 1 1 d .
H25A H 0.4987 0.3870 0.3253 0.046 Uiso 1 1 calc R
H25B H 0.5178 0.3576 0.4255 0.046 Uiso 1 1 calc R
C26 C 0.4625(2) 0.2546(10) 0.4114(7) 0.058(2) Uani 1 1 d .
H26A H 0.4471 0.2069 0.3609 0.087 Uiso 1 1 calc GR
H26B H 0.4482 0.3467 0.4360 0.087 Uiso 1 1 calc GR
H26C H 0.4662 0.1764 0.4608 0.087 Uiso 1 1 calc GR

loop_
_atom_site_aniso_label
_atom_site_aniso_U_11
_atom_site_aniso_U_22
_atom_site_aniso_U_33
_atom_site_aniso_U_23
_atom_site_aniso_U_13
_atom_site_aniso_U_12
I2 0.02986(15) 0.01811(19) 0.02000(14) 0.00260(12) -0.00601(12) -0.00180(13)
I1 0.01556(12) 0.02633(18) 0.01608(12) 0.00175(14) 0.00115(10) -0.00111(11)
Br1 0.0222(2) 0.0441(4) 0.0383(3) 0.0141(3) 0.0051(2) 0.0008(2)
Br2 0.0230(2) 0.0220(3) 0.0207(2) -0.00025(19) -0.00566(18) -0.0003(2)
Br3 0.0237(2) 0.0216(3) 0.0215(2) 0.00028(19) -0.00613(18) 0.00027(19)
F1 0.0436(19) 0.024(2) 0.045(2) 0.0084(16) -0.0194(16) -0.0127(15)
C1 0.027(2) 0.018(3) 0.026(2) 0.004(2) -0.0073(19) -0.004(2)
Br4 0.0234(2) 0.0173(3) 0.0193(2) 0.00246(19) 0.00364(17) 0.00091(18)
Br5 0.0322(3) 0.0181(3) 0.0164(2) -0.00057(18) 0.00346(18) -0.0051(2)
Br6 0.0267(2) 0.0175(3) 0.0260(2) 0.0007(2) 0.00870(19) 0.00066(19)
F2 0.0257(15) 0.028(2) 0.0377(19) 0.0061(14) -0.0077(13) -0.0032(13)
C2 0.019(2) 0.014(3) 0.025(2) 0.0001(18) -0.0014(17) -0.0043(18)
N1 0.0182(18) 0.019(3) 0.0186(18) 0.0047(16) -0.0044(14) 0.0029(16)
C3 0.022(2) 0.019(3) 0.021(2) 0.0067(19) -0.0066(17) 0.001(2)
C4 0.028(2) 0.017(3) 0.025(2) 0.001(2) -0.0042(19) 0.001(2)
C5 0.037(3) 0.026(3) 0.028(3) -0.004(2) -0.008(2) 0.001(2)
C6 0.023(2) 0.021(3) 0.021(2) 0.0049(19) -0.0021(18) -0.002(2)
C7 0.026(2) 0.032(4) 0.021(2) 0.003(2) -0.0012(19) 0.004(2)
C8 0.033(3) 0.034(4) 0.029(3) 0.001(2) 0.005(2) -0.011(3)
C9 0.029(3) 0.017(3) 0.023(2) 0.003(2) -0.0083(18) 0.003(2)
C10 0.040(3) 0.027(4) 0.030(3) -0.005(2) -0.011(2) 0.001(2)
C11 0.051(4) 0.036(5) 0.035(3) -0.012(3) -0.006(3) 0.001(3)
C12 0.018(2) 0.017(3) 0.026(2) 0.006(2) -0.0007(17) 0.0013(19)
C13 0.024(2) 0.021(3) 0.037(3) 0.012(2) 0.002(2) 0.003(2)
C14 0.023(3) 0.049(5) 0.055(4) 0.025(3) 0.009(2) 0.001(3)
N2 0.0133(15) 0.014(2) 0.0187(16) 0.0028(16) 0.0002(15) 0.0008(14)
C15 0.026(2) 0.021(3) 0.027(2) 0.001(2) -0.0006(18) 0.005(2)
C16 0.033(3) 0.023(3) 0.029(3) -0.004(2) 0.006(2) 0.002(2)
C17 0.032(3) 0.016(3) 0.027(2) -0.008(2) 0.000(2) 0.003(2)
C18 0.024(2) 0.031(3) 0.025(3) -0.006(2) -0.0013(19) -0.001(2)
C19 0.040(3) 0.031(4) 0.024(2) -0.001(2) -0.002(2) 0.002(3)
C20 0.025(2) 0.019(3) 0.017(2) -0.002(2) 0.0010(17) -0.0004(19)
C21 0.031(3) 0.023(3) 0.025(2) 0.005(2) -0.003(2) 0.004(2)
C22 0.032(3) 0.033(4) 0.030(3) 0.003(2) 0.000(2) 0.004(2)
C23 0.055(4) 0.028(4) 0.020(2) 0.005(2) 0.003(2) 0.001(3)
C24 0.026(3) 0.035(4) 0.028(3) -0.001(2) 0.003(2) -0.003(2)
C25 0.023(3) 0.053(5) 0.038(3) -0.018(3) 0.004(2) 0.004(3)
C26 0.030(3) 0.065(6) 0.078(5) -0.033(4) 0.030(4) -0.013(3)

loop_
_atom_type_symbol
_atom_type_description
_atom_type_scat_dispersion_real
_atom_type_scat_dispersion_imag
_atom_type_scat_source
C C 0.0033 0.0016 'International Tables Vol C Tables 4.2.6.8 and 6.1.1.4'
H H 0.0000 0.0000 'International Tables Vol C Tables 4.2.6.8 and 6.1.1.4'
Br Br -0.2901 2.4595 'International Tables Vol C Tables 4.2.6.8 and 6.1.1.4'
F F 0.0171 0.0103 'International Tables Vol C Tables 4.2.6.8 and 6.1.1.4'
I I -0.4742 1.8119 'International Tables Vol C Tables 4.2.6.8 and 6.1.1.4'
N N 0.0061 0.0033 'International Tables Vol C Tables 4.2.6.8 and 6.1.1.4'

loop_
_geom_angle_atom_site_label_1
_geom_angle_atom_site_label_2
_geom_angle_atom_site_label_3
_geom_angle
Br1 C1 Br2 110.7(3)
Br1 C1 Br3 111.0(3)
Br3 C1 Br2 110.4(3)
F1 C1 Br1 107.4(4)
F1 C1 Br2 109.1(4)
F1 C1 Br3 108.1(3)
Br4 C2 Br5 111.2(2)
Br4 C2 Br6 110.6(3)
Br6 C2 Br5 111.0(2)
F2 C2 Br4 108.3(3)
F2 C2 Br5 107.9(3)
F2 C2 Br6 107.9(3)
C6 N1 C3 110.1(4)
C9 N1 C3 106.7(4)
C9 N1 C6 110.9(4)
C12 N1 C3 111.3(4)
C12 N1 C6 106.5(4)
C12 N1 C9 111.4(4)
N1 C3 H3A 108.4
N1 C3 H3B 108.4
H3A C3 H3B 107.4
C4 C3 N1 115.6(4)
C4 C3 H3A 108.4
C4 C3 H3B 108.4
C3 C4 H4A 110.1
C3 C4 H4B 110.1
C3 C4 C5 108.2(4)
H4A C4 H4B 108.4
C5 C4 H4A 110.1
C5 C4 H4B 110.1
C4 C5 H5A 109.5
C4 C5 H5B 109.5
C4 C5 H5C 109.5
H5A C5 H5B 109.5
H5A C5 H5C 109.5
H5B C5 H5C 109.5
N1 C6 H6A 108.0
N1 C6 H6B 108.0
H6A C6 H6B 107.3
C7 C6 N1 117.1(4)
C7 C6 H6A 108.0
C7 C6 H6B 108.0
C6 C7 H7A 109.8
C6 C7 H7B 109.8
H7A C7 H7B 108.3
C8 C7 C6 109.3(5)
C8 C7 H7A 109.8
C8 C7 H7B 109.8
C7 C8 H8A 109.5
C7 C8 H8B 109.5
C7 C8 H8C 109.5
H8A C8 H8B 109.5
H8A C8 H8C 109.5
H8B C8 H8C 109.5
N1 C9 H9A 108.3
N1 C9 H9B 108.3
H9A C9 H9B 107.4
C10 C9 N1 116.1(4)
C10 C9 H9A 108.3
C10 C9 H9B 108.3
C9 C10 H10A 109.7
C9 C10 H10B 109.7
C9 C10 C11 109.6(5)
H10A C10 H10B 108.2
C11 C10 H10A 109.7
C11 C10 H10B 109.7
C10 C11 H11A 109.5
C10 C11 H11B 109.5
C10 C11 H11C 109.5
H11A C11 H11B 109.5
H11A C11 H11C 109.5
H11B C11 H11C 109.5
N1 C12 H12A 108.5
N1 C12 H12B 108.5
N1 C12 C13 115.1(4)
H12A C12 H12B 107.5
C13 C12 H12A 108.5
C13 C12 H12B 108.5
C12 C13 H13A 109.8
C12 C13 H13B 109.8
H13A C13 H13B 108.2
C14 C13 C12 109.5(5)
C14 C13 H13A 109.8
C14 C13 H13B 109.8
C13 C14 H14A 109.5
C13 C14 H14B 109.5
C13 C14 H14C 109.5
H14A C14 H14B 109.5
H14A C14 H14C 109.5
H14B C14 H14C 109.5
C18 N2 C15 108.8(4)
C21 N2 C15 110.8(4)
C21 N2 C18 108.4(4)
C24 N2 C15 108.1(4)
C24 N2 C18 111.0(4)
C24 N2 C21 109.7(4)
N2 C15 H15A 108.6
N2 C15 H15B 108.6
H15A C15 H15B 107.6
C16 C15 N2 114.6(4)
C16 C15 H15A 108.6
C16 C15 H15B 108.6
C15 C16 H16A 109.5
C15 C16 H16B 109.5
C15 C16 C17 110.7(5)
H16A C16 H16B 108.1
C17 C16 H16A 109.5
C17 C16 H16B 109.5
C16 C17 H17A 109.5
C16 C17 H17B 109.5
C16 C17 H17C 109.5
H17A C17 H17B 109.5
H17A C17 H17C 109.5
H17B C17 H17C 109.5
N2 C18 H18A 108.3
N2 C18 H18B 108.3
H18A C18 H18B 107.4
C19 C18 N2 115.8(5)
C19 C18 H18A 108.3
C19 C18 H18B 108.3
C18 C19 H19A 109.6
C18 C19 H19B 109.6
C18 C19 C20 110.1(5)
H19A C19 H19B 108.1
C20 C19 H19A 109.6
C20 C19 H19B 109.6
C19 C20 H20A 109.5
C19 C20 H20B 109.5
C19 C20 H20C 109.5
H20A C20 H20B 109.5
H20A C20 H20C 109.5
H20B C20 H20C 109.5
N2 C21 H21A 108.3
N2 C21 H21B 108.3
H21A C21 H21B 107.4
C22 C21 N2 116.1(4)
C22 C21 H21A 108.3
C22 C21 H21B 108.3
C21 C22 H22A 109.7
C21 C22 H22B 109.7
H22A C22 H22B 108.2
C23 C22 C21 109.7(5)
C23 C22 H22A 109.7
C23 C22 H22B 109.7
C22 C23 H23A 109.5
C22 C23 H23B 109.5
C22 C23 H23C 109.5
H23A C23 H23B 109.5
H23A C23 H23C 109.5
H23B C23 H23C 109.5
N2 C24 H24A 107.8
N2 C24 H24B 107.8
H24A C24 H24B 107.1
C25 C24 N2 118.1(5)
C25 C24 H24A 107.8
C25 C24 H24B 107.8
C24 C25 H25A 109.4
C24 C25 H25B 109.4
C24 C25 C26 111.1(6)
H25A C25 H25B 108.0
C26 C25 H25A 109.4
C26 C25 H25B 109.4
C25 C26 H26A 109.5
C25 C26 H26B 109.5
C25 C26 H26C 109.5
H26A C26 H26B 109.5
H26A C26 H26C 109.5
H26B C26 H26C 109.5

loop_
_geom_bond_atom_site_label_1
_geom_bond_atom_site_label_2
_geom_bond_distance
Br1 C1 1.945(6)
Br2 C1 1.950(5)
Br3 C1 1.950(5)
F1 C1 1.355(6)
Br4 C2 1.939(5)
Br5 C2 1.955(5)
Br6 C2 1.953(5)
F2 C2 1.365(6)
N1 C3 1.537(6)
N1 C6 1.535(7)
N1 C9 1.522(7)
N1 C12 1.517(6)
C3 H3A 0.9900
C3 H3B 0.9900
C3 C4 1.527(8)
C4 H4A 0.9900
C4 H4B 0.9900
C4 C5 1.535(7)
C5 H5A 0.9800
C5 H5B 0.9800
C5 H5C 0.9800
C6 H6A 0.9900
C6 H6B 0.9900
C6 C7 1.525(7)
C7 H7A 0.9900
C7 H7B 0.9900
C7 C8 1.513(8)
C8 H8A 0.9800
C8 H8B 0.9800
C8 H8C 0.9800
C9 H9A 0.9900
C9 H9B 0.9900
C9 C10 1.510(7)
C10 H10A 0.9900
C10 H10B 0.9900
C10 C11 1.515(9)
C11 H11A 0.9800
C11 H11B 0.9800
C11 H11C 0.9800
C12 H12A 0.9900
C12 H12B 0.9900
C12 C13 1.519(7)
C13 H13A 0.9900
C13 H13B 0.9900
C13 C14 1.513(8)
C14 H14A 0.9800
C14 H14B 0.9800
C14 H14C 0.9800
N2 C15 1.537(7)
N2 C18 1.526(6)
N2 C21 1.521(7)
N2 C24 1.508(6)
C15 H15A 0.9900
C15 H15B 0.9900
C15 C16 1.515(8)
C16 H16A 0.9900
C16 H16B 0.9900
C16 C17 1.521(8)
C17 H17A 0.9800
C17 H17B 0.9800
C17 H17C 0.9800
C18 H18A 0.9900
C18 H18B 0.9900
C18 C19 1.519(8)
C19 H19A 0.9900
C19 H19B 0.9900
C19 C20 1.522(8)
C20 H20A 0.9800
C20 H20B 0.9800
C20 H20C 0.9800
C21 H21A 0.9900
C21 H21B 0.9900
C21 C22 1.513(8)
C22 H22A 0.9900
C22 H22B 0.9900
C22 C23 1.511(8)
C23 H23A 0.9800
C23 H23B 0.9800
C23 H23C 0.9800
C24 H24A 0.9900
C24 H24B 0.9900
C24 C25 1.490(9)
C25 H25A 0.9900
C25 H25B 0.9900
C25 C26 1.518(9)
C26 H26A 0.9800
C26 H26B 0.9800
C26 H26C 0.9800

loop_
_geom_torsion_atom_site_label_1
_geom_torsion_atom_site_label_2
_geom_torsion_atom_site_label_3
_geom_torsion_atom_site_label_4
_geom_torsion
N1 C3 C4 C5 177.4(4)
N1 C6 C7 C8 173.2(5)
N1 C9 C10 C11 -178.9(5)
N1 C12 C13 C14 -172.7(5)
C3 N1 C6 C7 -68.3(6)
C3 N1 C9 C10 -177.5(4)
C3 N1 C12 C13 62.7(6)
C6 N1 C3 C4 -72.8(5)
C6 N1 C9 C10 62.5(6)
C6 N1 C12 C13 -177.2(5)
C9 N1 C3 C4 166.8(4)
C9 N1 C6 C7 49.6(5)
C9 N1 C12 C13 -56.2(6)
C12 N1 C3 C4 45.1(6)
C12 N1 C6 C7 170.9(4)
C12 N1 C9 C10 -55.9(6)
N2 C15 C16 C17 -163.4(4)
N2 C18 C19 C20 179.5(4)
N2 C21 C22 C23 164.5(5)
N2 C24 C25 C26 173.4(6)
C15 N2 C18 C19 -65.2(6)
C15 N2 C21 C22 -59.2(6)
C15 N2 C24 C25 174.3(5)
C18 N2 C15 C16 -164.7(4)
C18 N2 C21 C22 60.1(6)
C18 N2 C24 C25 55.0(6)
C21 N2 C15 C16 -45.6(6)
C21 N2 C18 C19 174.2(5)
C21 N2 C24 C25 -64.8(6)
C24 N2 C15 C16 74.7(5)
C24 N2 C18 C19 53.6(6)
C24 N2 C21 C22 -178.5(5)
